data_1574088
loop_
_publ_author_name
'Viborg, Anton'
'Dunstan, Maja A.'
'Yutronkie, Nathan J.'
'Chanda, Amit'
'Trier, Felix'
'Pryds, Nini'
'Wilhelm, Fabrice'
'Rogalev, Andrei'
'Pinkowicz, Dawid'
'Pedersen, Kasper S.'

_publ_section_title
;
 Disentangling chemical pressure and superexchange effects in
 lanthanide--organic valence tautomerism
;
_journal_issue 16
_journal_name_full 'Chemical Science'
_journal_page_first 6879
_journal_page_last 6885
_journal_paper_doi 10.1039/D5SC01246E
_journal_volume 16
_journal_year 2025
_chemical_formula_moiety 'C12 H16 I2 N4 O Sm'
_chemical_formula_sum 'C12 H16 I2 N4 O Sm'
_chemical_formula_weight 636.44
_chemical_name_systematic catena-[bis(pyrazine)-tetrahydrofuran-diiodo-samarium(ii)]
_chemical_properties_physical Air-sensitive,Moisture-sensitive
_space_group_crystal_system monoclinic
_space_group_IT_number 11
_space_group_name_Hall '-P 2yb'
_space_group_name_H-M_alt 'P 1 21/m 1'
_atom_sites_solution_hydrogens geom
_atom_sites_solution_primary direct
_audit_creation_date 2025-01-28
_audit_creation_method
;
Olex2 1.5
(compiled 2024.02.16 svn.r378c4104 for OlexSys, GUI svn.r6928)
;
_audit_update_record
;
2025-01-28 deposited with the CCDC.	2025-03-07 downloaded from the CCDC.
;
_cell_angle_alpha 90
_cell_angle_beta 94.6744(19)
_cell_angle_gamma 90
_cell_formula_units_Z 2
_cell_length_a 9.07712(19)
_cell_length_b 8.15614(16)
_cell_length_c 12.7219(3)
_cell_measurement_reflns_used 9081
_cell_measurement_temperature 295.00(10)
_cell_measurement_theta_max 76.4820
_cell_measurement_theta_min 3.4460
_cell_volume 938.72(3)
_computing_cell_refinement 'CrysAlisPro 1.171.44.68a (Rigaku OD, 2024)'
_computing_data_collection 'CrysAlisPro system (CCD 43.136a 64-bit (release 23-08-2024))'
_computing_data_reduction 'CrysAlisPro 1.171.44.68a (Rigaku OD, 2024)'
_computing_molecular_graphics 'Olex2 1.5 (Dolomanov et al., 2009)'
_computing_publication_material 'Olex2 1.5 (Dolomanov et al., 2009)'
_computing_structure_refinement 'SHELXL 2019/3 (Sheldrick, 2015)'
_computing_structure_solution 'SHELXS  (Sheldrick, 2008)'
_diffrn_ambient_environment air
_diffrn_ambient_temperature 295.00(10)
_diffrn_detector 'CCD plate'
_diffrn_detector_area_resol_mean 10.6146
_diffrn_detector_type Atlas
_diffrn_measured_fraction_theta_full 1.000
_diffrn_measured_fraction_theta_max 0.997
_diffrn_measurement_details
;
List of Runs (angles in degrees, time in seconds):

  # Type    Start    End  Width  t~exp~   \w     \q     \k     \f   Frames
#--------------------------------------------------------------------------
  1  \w    -66.00  33.00   1.00    2.50    --  -41.18  38.00 150.00   99
  2  \w    -66.00  33.00   1.00    2.50    --  -41.18  38.00  30.00   99
  3  \w   -115.00 -17.00   1.00    2.50    --  -41.18 -38.00-150.00   98
  4  \w     27.00  95.00   1.00    2.50    --   41.18-125.00  30.00   68
  5  \w      5.00  31.00   1.00    2.50    --   41.18  87.00 117.57   26
  6  \w      6.00  81.00   1.00    2.50    --   41.18 -99.00-180.00   75
  7  \w      8.00  42.00   1.00    2.50    --   41.18  80.00-148.03   34
  8  \w     36.00 140.00   1.00   10.00    --  112.00 -30.00-120.00  104
  9  \w     39.00 138.00   1.00   10.00    --  112.00 -45.00 150.00   99
 10  \w     36.00 145.00   1.00   10.00    --  112.00 -77.00 120.00  109
 11  \w     58.00 151.00   1.00   10.00    --  112.00-178.00 -90.00   93
 12  \w     39.00 109.00   1.00   10.00    --  112.00-111.00 -30.00   70
 13  \w     39.00 109.00   1.00   10.00    --  112.00-111.00 120.00   70
 14  \w     39.00 109.00   1.00   10.00    --  112.00-111.00 -90.00   70
 15  \w     61.00 146.00   1.00   10.00    --  112.00 178.00 120.00   85
 16  \w     29.00 107.00   1.00   10.00    --  112.00 -94.00 -30.00   78
 17  \w     36.00 145.00   1.00   10.00    --  112.00 -77.00 120.00  109
 18  \w     58.00 151.00   1.00   10.00    --  112.00-178.00 150.00   93
 19  \w     39.00 109.00   1.00   10.00    --  112.00-111.00-150.00   70
 20  \w    103.00 178.00   1.00   10.00    --  112.00  77.00-120.00   75
 21  \w    104.00 178.00   1.00   10.00    --  112.00 111.00 -90.00   74
 22  \w     58.00 151.00   1.00   10.00    --  112.00-178.00 -90.00   93
 23  \w    104.00 178.00   1.00   10.00    --  112.00 111.00 120.00   74
 24  \w     39.00 109.00   1.00   10.00    --  112.00-111.00 -60.00   70
 25  \w    103.00 178.00   1.00   10.00    --  112.00  77.00 -90.00   75
 26  \w     39.00 109.00   1.00   10.00    --  112.00-111.00  30.00   70
 27  \w     84.00 178.00   1.00   10.00    --  112.00  30.00-120.00   94
 28  \w    103.00 178.00   1.00   10.00    --  112.00  77.00 -60.00   75
 29  \w   -115.00 -17.00   1.00    2.50    --  -41.18 -38.00 -60.00   98
 30  \w   -114.00 -13.00   1.00    2.50    --  -41.18 -57.00 150.00  101
 31  \w   -115.00 -17.00   1.00    2.50    --  -41.18 -38.00  30.00   98
 32  \w      6.00  32.00   1.00    2.50    --   41.18  85.00 -30.49   26
 33  \w      8.00  42.00   1.00    2.50    --   41.18  81.00 158.28   34
 34  \w      7.00  42.00   1.00    2.50    --   41.18  82.00  23.78   35
 35  \w     59.00 178.00   1.00   10.00    --  112.00  15.00  60.00  119
 36  \w     83.00 178.00   1.00   10.00    --  112.00  61.00  30.00   95
 37  \w     83.00 178.00   1.00   10.00    --  112.00  61.00 -90.00   95
 38  \w     83.00 178.00   1.00   10.00    --  112.00  61.00 -60.00   95
 39  \w     86.00 178.00   1.00   10.00    --  112.00  45.00-180.00   92
 40  \w     86.00 178.00   1.00   10.00    --  112.00  45.00  90.00   92
 41  \w     83.00 129.00   1.00   10.00    --  112.00  61.00-120.00   46
 42  \w     84.00 178.00   1.00   10.00    --  112.00  30.00 150.00   94
;
_diffrn_measurement_device 'four-circle diffractometer'
_diffrn_measurement_device_type 'SuperNova, Dual, Cu at home/near, Atlas'
_diffrn_measurement_method '\w scans'
_diffrn_orient_matrix_type 'CrysAlisPro convention (1999,Acta A55,543-557)'
_diffrn_orient_matrix_UB_11 -0.0140251000
_diffrn_orient_matrix_UB_12 -0.1476823000
_diffrn_orient_matrix_UB_13 0.0740243000
_diffrn_orient_matrix_UB_21 0.0638358000
_diffrn_orient_matrix_UB_22 0.1039003000
_diffrn_orient_matrix_UB_23 0.0940681000
_diffrn_orient_matrix_UB_31 -0.1572733000
_diffrn_orient_matrix_UB_32 0.0552911000
_diffrn_orient_matrix_UB_33 0.0208545000
_diffrn_radiation_monochromator mirror
_diffrn_radiation_probe x-ray
_diffrn_radiation_type 'Cu K\a'
_diffrn_radiation_wavelength 1.54184
_diffrn_reflns_av_R_equivalents 0.0789
_diffrn_reflns_av_unetI/netI 0.0338
_diffrn_reflns_Laue_measured_fraction_full 1.000
_diffrn_reflns_Laue_measured_fraction_max 0.997
_diffrn_reflns_limit_h_max 10
_diffrn_reflns_limit_h_min -11
_diffrn_reflns_limit_k_max 10
_diffrn_reflns_limit_k_min -10
_diffrn_reflns_limit_l_max 15
_diffrn_reflns_limit_l_min -15
_diffrn_reflns_number 19406
_diffrn_reflns_point_group_measured_fraction_full 1.000
_diffrn_reflns_point_group_measured_fraction_max 0.997
_diffrn_reflns_theta_full 67.684
_diffrn_reflns_theta_max 76.748
_diffrn_reflns_theta_min 3.486
_diffrn_source 'micro-focus sealed X-ray tube'
_diffrn_source_type 'SuperNova (Cu) X-ray Source'
_exptl_absorpt_coefficient_mu 49.319
_exptl_absorpt_correction_T_max 0.375
_exptl_absorpt_correction_T_min 0.044
_exptl_absorpt_correction_type gaussian
_exptl_absorpt_process_details
;
CrysAlisPro 1.171.44.68a (Rigaku Oxford Diffraction, 2024)
Numerical absorption correction based on gaussian integration over
a multifaceted crystal model
Empirical absorption correction using spherical harmonics,
implemented in SCALE3 ABSPACK scaling algorithm.
;
_exptl_crystal_colour 'dark blue'
_exptl_crystal_colour_modifier dark
_exptl_crystal_colour_primary blue
_exptl_crystal_density_diffrn 2.252
_exptl_crystal_description plank
_exptl_crystal_F_000 584
_exptl_crystal_preparation
'A tetrahydrofuran solution of SmI2 was added to a melt of pyrazine and coooled,Magnetic properties'
_exptl_crystal_recrystallization_method 'Single crystals were obtained directly from the reaction mixture.'
_exptl_crystal_size_max 0.112
_exptl_crystal_size_mid 0.036
_exptl_crystal_size_min 0.029
_refine_diff_density_max 0.969
_refine_diff_density_min -0.994
_refine_diff_density_rms 0.156
_refine_ls_extinction_method none
_refine_ls_goodness_of_fit_ref 1.033
_refine_ls_hydrogen_treatment constr
_refine_ls_matrix_type full
_refine_ls_number_parameters 115
_refine_ls_number_reflns 2109
_refine_ls_number_restraints 19
_refine_ls_restrained_S_all 1.046
_refine_ls_R_factor_all 0.0405
_refine_ls_R_factor_gt 0.0355
_refine_ls_shift/su_max 0.001
_refine_ls_shift/su_mean 0.000
_refine_ls_structure_factor_coef Fsqd
_refine_ls_weighting_details 'w=1/[\s^2^(Fo^2^)+(0.0663P)^2^+0.3125P] where P=(Fo^2^+2Fc^2^)/3'
_refine_ls_weighting_scheme calc
_refine_ls_wR_factor_gt 0.0948
_refine_ls_wR_factor_ref 0.1024
_reflns_Friedel_coverage 0.000
_reflns_number_gt 1845
_reflns_number_total 2109
_reflns_threshold_expression 'I > 2\s(I)'
_cod_data_source_file d5sc01246e2.cif
_cod_data_source_block SmI2pyz2thf_295k
_cod_depositor_comments 'Adding full bibliography for 1574084--1574088.cif.'
_cod_original_cell_volume 938.73(3)
_cod_database_code 1574088
_shelx_shelxl_version_number 2019/3
_chemical_oxdiff_formula 'C12 H16 N4 O I2 Sm '
_shelx_space_group_comment
;
The symmetry employed for this shelxl refinement is uniquely defined
by the following loop, which should always be used as a source of
symmetry information in preference to the above space-group names.
They are only intended as comments.
;
_shelx_estimated_absorpt_t_max 0.329
_shelx_estimated_absorpt_t_min 0.072
_diffrn_oxdiff_digest_od_ed
;

;
_olex2_refinement_description
;
1. Fixed Uiso
 At 1.2 times of:
  All C(H) groups, All C(H,H) groups
2. Restrained distances
 C5-C7
 1.45 with sigma of 0.05
3. Uiso/Uaniso restraints and constraints
C6 \\sim C8 \\sim C7 \\sim C5: within 2A with sigma of 0.02 and sigma for
terminal atoms of 0.04 within 2A
4. Others
 Fixed Sof: C6(0.5) H6A(0.5) H6B(0.5) C8(0.5) H8A(0.5) H8B(0.5) C7(0.5)
 H7A(0.5) H7B(0.5) C5(0.5) H5A(0.5) H5B(0.5)
5.a Secondary CH2 refined with riding coordinates:
 C6(H6A,H6B), C8(H8A,H8B), C7(H7A,H7B), C5(H5A,H5B)
5.b Aromatic/amide H refined with riding coordinates:
 C3(H3), C4(H4), C1(H1), C2(H2)
;
_olex2_exptl_crystal_mounting_method
'Crystals were covered in polybutene oil under an inert atmosphere and transferred to a nylon loop, then placed under a stream of nitrogen.'
_olex2_submission_special_instructions 'No special instructions were received'
_oxdiff_exptl_absorpt_empirical_details
;
Empirical correction (ABSPACK) includes:
- Absorption correction using spherical harmonics
- Frame scaling
;
_oxdiff_exptl_absorpt_empirical_full_max 3.752
_oxdiff_exptl_absorpt_empirical_full_min 0.356

loop_
_space_group_symop_operation_xyz
'x, y, z'
'-x, y+1/2, -z'
'-x, -y, -z'
'x, -y-1/2, z'

loop_
_atom_site_label
_atom_site_type_symbol
_atom_site_fract_x
_atom_site_fract_y
_atom_site_fract_z
_atom_site_U_iso_or_equiv
_atom_site_adp_type
_atom_site_occupancy
_atom_site_site_symmetry_order
_atom_site_calc_flag
_atom_site_refinement_flags_posn
_atom_site_refinement_flags_adp
_atom_site_refinement_flags_occupancy
_atom_site_disorder_assembly
_atom_site_disorder_group
Sm1 Sm 0.19853(3) 0.250000 0.26586(2) 0.03590(14) Uani 1 2 d S T P A .
I1 I 0.51012(5) 0.250000 0.40219(4) 0.05381(17) Uani 1 2 d S T P . .
I2 I -0.11449(5) 0.250000 0.13136(4) 0.05861(18) Uani 1 2 d S T P . .
N2 N 0.2422(5) -0.0793(5) 0.2356(3) 0.0524(10) Uani 1 1 d . . . . .
N1 N 0.0664(5) 0.0686(6) 0.4151(4) 0.0579(11) Uani 1 1 d . . . . .
C3 C 0.3414(7) -0.1650(6) 0.2946(5) 0.0579(13) Uani 1 1 d . . . . .
H3 H 0.413064 -0.109659 0.337280 0.069 Uiso 1 1 calc R U . . .
C4 C 0.1449(7) -0.1655(7) 0.1745(5) 0.0642(15) Uani 1 1 d . . . . .
H4 H 0.074689 -0.110182 0.130500 0.077 Uiso 1 1 calc R U . . .
C1 C 0.1436(7) 0.0255(8) 0.5037(5) 0.0619(14) Uani 1 1 d . . . . .
H1 H 0.245495 0.040328 0.509059 0.074 Uiso 1 1 calc R U . . .
C2 C -0.0788(7) 0.0404(8) 0.4120(5) 0.0647(15) Uani 1 1 d . . . . .
H2 H -0.137695 0.065999 0.350943 0.078 Uiso 1 1 calc R U . . .
O1 O 0.3118(7) 0.250000 0.0843(5) 0.0701(16) Uani 1 2 d S T P . .
C6 C 0.2459(19) 0.211(4) -0.0120(12) 0.112(9) Uani 0.5 1 d . U P A -1
H6A H 0.158911 0.279532 -0.025903 0.134 Uiso 0.5 1 calc R U P A -1
H6B H 0.213361 0.098077 -0.011180 0.134 Uiso 0.5 1 calc R U P A -1
C8 C 0.342(2) 0.233(10) -0.0972(13) 0.135(8) Uani 0.5 1 d . U P A -1
H8A H 0.338385 0.343871 -0.124436 0.163 Uiso 0.5 1 calc R U P A -1
H8B H 0.318541 0.156041 -0.154417 0.163 Uiso 0.5 1 calc R U P A -1
C7 C 0.487(2) 0.195(3) -0.0386(17) 0.132(8) Uani 0.5 1 d D U P A -1
H7A H 0.569758 0.237805 -0.073468 0.159 Uiso 0.5 1 calc R U P A -1
H7B H 0.499978 0.079017 -0.024573 0.159 Uiso 0.5 1 calc R U P A -1
C5 C 0.4529(18) 0.305(3) 0.0729(14) 0.115(8) Uani 0.5 1 d D U P A -1
H5A H 0.520975 0.276921 0.132810 0.138 Uiso 0.5 1 calc R U P A -1
H5B H 0.455610 0.422846 0.060873 0.138 Uiso 0.5 1 calc R U P A -1

loop_
_atom_site_aniso_label
_atom_site_aniso_U_11
_atom_site_aniso_U_22
_atom_site_aniso_U_33
_atom_site_aniso_U_23
_atom_site_aniso_U_13
_atom_site_aniso_U_12
Sm1 0.0397(2) 0.0304(2) 0.0375(2) 0.000 0.00260(13) 0.000
I1 0.0477(3) 0.0459(3) 0.0654(3) 0.000 -0.00998(19) 0.000
I2 0.0496(3) 0.0748(4) 0.0500(3) 0.000 -0.00482(18) 0.000
N2 0.074(3) 0.0321(18) 0.051(2) -0.0001(17) 0.0065(19) 0.0009(19)
N1 0.065(3) 0.054(2) 0.058(2) 0.016(2) 0.023(2) 0.004(2)
C3 0.073(3) 0.037(3) 0.062(3) 0.002(2) -0.002(2) -0.004(2)
C4 0.085(4) 0.045(3) 0.060(3) 0.000(2) -0.011(3) 0.006(3)
C1 0.054(3) 0.064(3) 0.070(3) 0.020(3) 0.015(2) 0.006(2)
C2 0.067(3) 0.064(4) 0.063(3) 0.024(3) 0.008(2) 0.000(3)
O1 0.064(3) 0.078(4) 0.070(4) 0.000 0.010(3) 0.000
C6 0.104(9) 0.16(2) 0.071(7) -0.038(11) 0.018(7) -0.050(13)
C8 0.167(12) 0.16(2) 0.077(7) -0.029(14) 0.003(8) -0.019(16)
C7 0.119(10) 0.17(2) 0.119(11) -0.007(11) 0.059(9) 0.002(11)
C5 0.084(8) 0.17(2) 0.090(9) -0.026(10) 0.028(7) -0.034(10)

loop_
_atom_type_symbol
_atom_type_description
_atom_type_scat_dispersion_real
_atom_type_scat_dispersion_imag
_atom_type_scat_source
C C 0.0181 0.0091 'International Tables Vol C Tables 4.2.6.8 and 6.1.1.4'
H H 0.0000 0.0000 'International Tables Vol C Tables 4.2.6.8 and 6.1.1.4'
N N 0.0311 0.0180 'International Tables Vol C Tables 4.2.6.8 and 6.1.1.4'
O O 0.0492 0.0322 'International Tables Vol C Tables 4.2.6.8 and 6.1.1.4'
I I -0.3257 6.8362 'International Tables Vol C Tables 4.2.6.8 and 6.1.1.4'
Sm Sm -5.3236 12.2178 'International Tables Vol C Tables 4.2.6.8 and 6.1.1.4'

loop_
_exptl_crystal_face_index_h
_exptl_crystal_face_index_k
_exptl_crystal_face_index_l
_exptl_crystal_face_perp_dist
-1 0 0 0.0213
1 0 0 0.0073
0 1 0 0.0601
0 -1 0 0.0518
0 0 -1 0.0132
0 0 1 0.0232

loop_
_geom_angle_atom_site_label_1
_geom_angle_atom_site_label_2
_geom_angle_atom_site_label_3
_geom_angle
_geom_angle_site_symmetry_1
_geom_angle_site_symmetry_3
_geom_angle_publ_flag
I2 Sm1 I1 179.504(17) . . ?
N2 Sm1 I1 86.82(10) 4_565 . ?
N2 Sm1 I1 86.82(10) . . ?
N2 Sm1 I2 93.28(10) . . ?
N2 Sm1 I2 93.28(10) 4_565 . ?
N2 Sm1 N2 155.8(2) . 4_565 ?
N2 Sm1 N1 134.19(15) 4_565 . ?
N2 Sm1 N1 134.19(15) . 4_565 ?
N2 Sm1 N1 69.37(14) . . ?
N2 Sm1 N1 69.37(14) 4_565 4_565 ?
N1 Sm1 I1 92.38(11) 4_565 . ?
N1 Sm1 I1 92.38(11) . . ?
N1 Sm1 I2 87.20(11) . . ?
N1 Sm1 I2 87.20(11) 4_565 . ?
N1 Sm1 N1 64.9(2) . 4_565 ?
O1 Sm1 I1 94.91(14) . . ?
O1 Sm1 I2 85.59(14) . . ?
O1 Sm1 N2 78.68(9) . . ?
O1 Sm1 N2 78.68(9) . 4_565 ?
O1 Sm1 N1 146.74(12) . . ?
O1 Sm1 N1 146.74(12) . 4_565 ?
C3 N2 Sm1 122.4(3) . . ?
C3 N2 C4 116.2(5) . . ?
C4 N2 Sm1 120.2(4) . . ?
C1 N1 Sm1 119.9(4) . . ?
C1 N1 C2 115.6(5) . . ?
C2 N1 Sm1 123.7(4) . . ?
N2 C3 C3 121.9(3) . 4 ?
N2 C3 H3 119.1 . . ?
C3 C3 H3 119.1 4 . ?
N2 C4 C4 121.9(3) . 4 ?
N2 C4 H4 119.0 . . ?
C4 C4 H4 119.0 4 . ?
N1 C1 H1 118.7 . . ?
N1 C1 C2 122.5(6) . 3_556 ?
C2 C1 H1 118.7 3_556 . ?
N1 C2 C1 121.9(6) . 3_556 ?
N1 C2 H2 119.1 . . ?
C1 C2 H2 119.1 3_556 . ?
C6 O1 Sm1 128.6(8) . . ?
C6 O1 C5 109.1(12) . . ?
C5 O1 Sm1 122.1(8) . . ?
O1 C6 H6A 108.9 . . ?
O1 C6 H6B 108.9 . . ?
O1 C6 C8 113.4(15) . . ?
H6A C6 H6B 107.7 . . ?
C8 C6 H6A 108.9 . . ?
C8 C6 H6B 108.9 . . ?
C6 C8 H8A 111.9 . . ?
C6 C8 H8B 111.9 . . ?
C6 C8 C7 99(2) . . ?
H8A C8 H8B 109.6 . . ?
C7 C8 H8A 111.9 . . ?
C7 C8 H8B 111.9 . . ?
C8 C7 H7A 112.6 . . ?
C8 C7 H7B 112.6 . . ?
C8 C7 C5 95(2) . . ?
H7A C7 H7B 110.1 . . ?
C5 C7 H7A 112.6 . . ?
C5 C7 H7B 112.6 . . ?
O1 C5 C7 98.3(13) . . ?
O1 C5 H5A 112.1 . . ?
O1 C5 H5B 112.1 . . ?
C7 C5 H5A 112.1 . . ?
C7 C5 H5B 112.1 . . ?
H5A C5 H5B 109.7 . . ?

loop_
_geom_bond_atom_site_label_1
_geom_bond_atom_site_label_2
_geom_bond_distance
_geom_bond_site_symmetry_2
_geom_bond_publ_flag
Sm1 I1 3.1951(5) . ?
Sm1 I2 3.1950(5) . ?
Sm1 N2 2.747(4) . ?
Sm1 N2 2.747(4) 4_565 ?
Sm1 N1 2.758(4) 4_565 ?
Sm1 N1 2.758(4) . ?
Sm1 O1 2.604(7) . ?
N2 C3 1.324(7) . ?
N2 C4 1.329(7) . ?
N1 C1 1.325(8) . ?
N1 C2 1.335(8) . ?
C3 C3 1.386(10) 4 ?
C3 H3 0.9300 . ?
C4 C4 1.378(12) 4 ?
C4 H4 0.9300 . ?
C1 H1 0.9300 . ?
C1 C2 1.374(8) 3_556 ?
C2 H2 0.9300 . ?
O1 C6 1.356(16) . ?
O1 C5 1.377(16) . ?
C6 H6A 0.9700 . ?
C6 H6B 0.9700 . ?
C6 C8 1.46(2) . ?
C8 H8A 0.9700 . ?
C8 H8B 0.9700 . ?
C8 C7 1.49(3) . ?
C7 H7A 0.9700 . ?
C7 H7B 0.9700 . ?
C7 C5 1.73(2) . ?
C5 H5A 0.9700 . ?
C5 H5B 0.9700 . ?

loop_
_geom_torsion_atom_site_label_1
_geom_torsion_atom_site_label_2
_geom_torsion_atom_site_label_3
_geom_torsion_atom_site_label_4
_geom_torsion
_geom_torsion_site_symmetry_1
_geom_torsion_site_symmetry_2
_geom_torsion_site_symmetry_3
_geom_torsion_site_symmetry_4
_geom_torsion_publ_flag
Sm1 N2 C3 C3 165.74(14) . . . 4 ?
Sm1 N2 C4 C4 -166.05(11) . . . 4 ?
Sm1 N1 C1 C2 168.8(5) . . . 3_556 ?
Sm1 N1 C2 C1 -168.4(5) . . . 3_556 ?
Sm1 O1 C6 C8 177(3) . . . . ?
Sm1 O1 C5 C7 155.2(10) . . . . ?
C3 N2 C4 C4 1.5(7) . . . 4 ?
C4 N2 C3 C3 -1.5(7) . . . 4 ?
C1 N1 C2 C1 1.5(12) . . . 3_556 ?
C2 N1 C1 C2 -1.5(12) . . . 3_556 ?
O1 C6 C8 C7 31(5) . . . . ?
C6 O1 C5 C7 -29(2) . . . . ?
C6 C8 C7 C5 -43(4) . . . . ?
C8 C7 C5 O1 46(3) . . . . ?
C5 O1 C6 C8 2(4) . . . . ?

loop_
_exptl_oxdiff_crystal_face_indexfrac_h
_exptl_oxdiff_crystal_face_indexfrac_k
_exptl_oxdiff_crystal_face_indexfrac_l
_exptl_oxdiff_crystal_face_x
_exptl_oxdiff_crystal_face_y
_exptl_oxdiff_crystal_face_z
-1.0029 -0.0005 0.0077 0.0147 -0.0633 0.1579
1.0029 0.0005 -0.0077 -0.0147 0.0633 -0.1579
0.0000 1.0016 0.0056 -0.1475 0.1046 0.0555
-0.0000 -1.0016 -0.0056 0.1475 -0.1046 -0.0555
-0.0034 0.0020 -0.9996 -0.0742 -0.0940 -0.0202
0.0034 -0.0020 0.9996 0.0742 0.0940 0.0202
